data_4108132
loop_
_publ_author_name
'Hajime Ito'
'Tomohisa Saito'
'Naoya Oshima'
'Noboru Kitamura'
'Shoji Ishizaka'
'Yukio Hinatsu'
'Makoto Wakeshima'
'Masako Kato'
'Kiyoshi Tsuge'
'Masaya Sawamura'

_publ_contact_author_address
;
    Department of Chemistry, Faculty of Science, Hokkaido University,
 Sapporo 060-0810, Japan
;
_publ_contact_author_email ' sawamura@sci.hokudai.ac.jp; hajito@sci.hokudai.ac.jp '
_publ_contact_author_fax ' +81-11-706-3749 '
_publ_contact_author_name 'Hajime Ito and Masaya Sawamura'
_publ_contact_author_phone ' +81-11-706-3434 '
_publ_section_title
;
 Reversible Mechanochromic Luminescence of
 [(C6F5Au)2(\m-1,4-Diisocyanobenzene)]
;
_journal_name_full 'Journal of the American Chemical Society'
_journal_page_first 10044
_journal_page_last 10045
_journal_paper_doi 10.1021/ja8019356
_journal_volume 130
_journal_year 2008
_chemical_formula_moiety 'C20 H4 Au2 F10 N2 '
_chemical_formula_sum 'C20 H4 Au2 F10 N2'
_chemical_formula_weight 856.18
_space_group_IT_number 14
_symmetry_cell_setting monoclinic
_symmetry_Int_Tables_number 14
_symmetry_space_group_name_Hall '-P 2ybc'
_symmetry_space_group_name_H-M 'P 1 21/c 1'
_audit_creation_date 'Sat Sep 15 12:43:14 2007'
_audit_creation_method 'by teXsan'
_cell_angle_alpha 90
_cell_angle_beta 90.83(3)
_cell_angle_gamma 90
_cell_formula_units_Z 2
_cell_length_a 5.190(2)
_cell_length_b 17.154(6)
_cell_length_c 10.861(4)
_cell_measurement_reflns_used 8350
_cell_measurement_temperature 296.2
_cell_measurement_theta_max 27.5
_cell_measurement_theta_min 3.0
_cell_volume 966.8(6)
_computing_cell_refinement PROCESS-AUTO
_computing_data_collection PROCESS-AUTO
_computing_data_reduction 'teXsan Ver. 1.11'
_computing_publication_material 'teXsan Ver. 1.11'
_computing_structure_refinement 'teXsan Ver. 1.10'
_computing_structure_solution SIR92
_diffrn_detector_area_resol_mean 10.00
_diffrn_measured_fraction_theta_full 0.9973
_diffrn_measured_fraction_theta_max 0.9973
_diffrn_measurement_device_type 'Rigaku RAXIS-RAPID Imaging Plate'
_diffrn_measurement_method \w
_diffrn_radiation_type 'Mo K\a'
_diffrn_radiation_wavelength 0.7107
_diffrn_reflns_av_R_equivalents 0.052
_diffrn_reflns_limit_h_max 5
_diffrn_reflns_limit_h_min -6
_diffrn_reflns_limit_k_max 21
_diffrn_reflns_limit_k_min -22
_diffrn_reflns_limit_l_max 14
_diffrn_reflns_limit_l_min -14
_diffrn_reflns_number 9052
_diffrn_reflns_theta_full 27.45
_diffrn_reflns_theta_max 27.45
_exptl_absorpt_coefficient_mu 15.315
_exptl_absorpt_correction_T_max 0.216
_exptl_absorpt_correction_T_min 0.047
_exptl_absorpt_correction_type multi-scan
_exptl_absorpt_process_details '(Higashi, 1995)'
_exptl_crystal_colour colorless
_exptl_crystal_density_diffrn 2.940
_exptl_crystal_description needle
_exptl_crystal_size_max 0.600
_exptl_crystal_size_mid 0.150
_exptl_crystal_size_min 0.100
_refine_diff_density_max 1.11
_refine_diff_density_min -1.17
_refine_ls_extinction_method none
_refine_ls_goodness_of_fit_ref 1.007
_refine_ls_hydrogen_treatment noref
_refine_ls_number_parameters 154
_refine_ls_number_reflns 2212
_refine_ls_R_factor_gt 0.0355
_refine_ls_shift/su_max 0.0020
_refine_ls_structure_factor_coef Fsqd
_refine_ls_weighting_details 'w = 1/[\s^2^(Fo^2^) + (0.05000(Max(Fo^2^,0) + 2Fc^2^)/3)^2^]'
_refine_ls_weighting_scheme calc
_refine_ls_wR_factor_ref 0.0976
_reflns_number_gt 1797
_reflns_number_total 2212
_reflns_threshold_expression F^2^>2.0\s(F^2^)
_cod_data_source_file ja8019356-file002.cif
_cod_data_source_block HI-070914-1
_cod_original_cell_volume 966(2)
_cod_original_formula_sum 'C20 H4 Au2 F10 N2 '
_cod_database_code 4108132

loop_
_symmetry_equiv_pos_as_xyz
x,y,z
-x,1/2+y,1/2-z
-x,-y,-z
x,1/2-y,1/2+z

loop_
_atom_site_label
_atom_site_type_symbol
_atom_site_fract_x
_atom_site_fract_y
_atom_site_fract_z
_atom_site_U_iso_or_equiv
_atom_site_adp_type
_atom_site_occupancy
_atom_site_calc_flag
Au(1) Au 0.70956(6) 0.11585(2) 1.12740(3) 0.01783(9) Uani 1.00 d
F(1) F 1.099(1) 0.2610(3) 1.1292(5) 0.031(1) Uani 1.00 d
F(2) F 1.486(1) 0.2995(3) 0.9811(6) 0.032(2) Uani 1.00 d
F(3) F 1.593(1) 0.2118(4) 0.7816(5) 0.031(1) Uani 1.00 d
F(4) F 1.299(1) 0.0827(4) 0.7286(5) 0.031(1) Uani 1.00 d
F(5) F 0.907(1) 0.0437(3) 0.8752(5) 0.029(1) Uani 1.00 d
N(1) N 0.311(1) 0.0599(4) 1.3184(7) 0.020(2) Uani 1.00 d
C(1) C 0.451(2) 0.0805(5) 1.2462(8) 0.022(2) Uani 1.00 d
C(2) C 0.150(1) 0.0283(5) 1.4091(7) 0.018(2) Uani 1.00 d
C(3) C -0.035(2) 0.0769(5) 1.4593(8) 0.019(2) Uani 1.00 d
C(4) C 0.190(2) -0.0465(5) 1.4497(8) 0.021(2) Uani 1.00 d
C(5) C 0.991(1) 0.1487(5) 1.0109(7) 0.016(2) Uani 1.00 d
C(6) C 1.144(2) 0.2151(5) 1.0301(7) 0.021(2) Uani 1.00 d
C(7) C 1.342(2) 0.2360(5) 0.9553(8) 0.022(2) Uani 1.00 d
C(8) C 1.399(2) 0.1919(5) 0.8539(7) 0.019(2) Uani 1.00 d
C(9) C 1.251(2) 0.1259(5) 0.8283(8) 0.019(2) Uani 1.00 d
C(10) C 1.051(2) 0.1077(5) 0.9052(8) 0.022(2) Uani 1.00 d
H(1) H -0.0551 0.1293 1.4321 0.0226 Uiso 1.00 calc
H(2) H 0.3238 -0.0772 1.4155 0.0255 Uiso 1.00 calc

loop_
_atom_site_aniso_label
_atom_site_aniso_U_11
_atom_site_aniso_U_22
_atom_site_aniso_U_33
_atom_site_aniso_U_12
_atom_site_aniso_U_13
_atom_site_aniso_U_23
Au(1) 0.0175(2) 0.0212(2) 0.0149(2) -0.0005(1) 0.0043(1) 0.0024(1)
F(1) 0.040(3) 0.027(3) 0.027(3) -0.009(2) 0.004(2) -0.013(2)
F(2) 0.034(3) 0.024(3) 0.038(3) -0.014(2) 0.000(2) 0.005(2)
F(3) 0.023(3) 0.042(3) 0.028(3) -0.004(2) 0.013(2) 0.014(2)
F(4) 0.033(3) 0.035(3) 0.024(3) 0.000(2) 0.013(2) -0.005(2)
F(5) 0.034(3) 0.024(3) 0.030(3) -0.010(2) 0.008(2) -0.012(2)
N(1) 0.017(3) 0.028(4) 0.016(3) -0.003(3) 0.003(3) 0.000(3)
C(1) 0.022(4) 0.022(4) 0.022(4) -0.004(3) -0.002(3) -0.010(4)
C(2) 0.009(3) 0.029(4) 0.016(4) -0.003(3) 0.005(3) -0.001(3)
C(3) 0.019(4) 0.020(4) 0.018(4) 0.000(3) 0.003(3) 0.003(3)
C(4) 0.022(4) 0.024(4) 0.018(4) 0.001(3) 0.000(3) 0.000(3)
C(5) 0.016(3) 0.017(4) 0.016(3) -0.002(3) -0.008(3) 0.004(3)
C(6) 0.028(4) 0.025(4) 0.011(4) -0.002(3) -0.004(3) -0.002(3)
C(7) 0.021(4) 0.019(4) 0.025(4) -0.002(3) 0.000(3) 0.008(3)
C(8) 0.015(4) 0.028(4) 0.015(4) 0.000(3) -0.001(3) 0.002(3)
C(9) 0.019(4) 0.023(4) 0.014(4) 0.003(3) 0.000(3) -0.001(3)
C(10) 0.029(4) 0.019(4) 0.018(4) 0.000(3) 0.006(3) 0.004(3)

loop_
_atom_type_symbol
_atom_type_description
_atom_type_scat_dispersion_real
_atom_type_scat_dispersion_imag
_atom_type_scat_source
C C 0.003 0.002
;International Tables for Crystallography
(1992, Vol. C, Tables 4.2.6.8 and 6.1.1.1)
;
H H 0.000 0.000
;International Tables for Crystallography
(1992, Vol. C, Table 6.1.1.2)
;
Au Au -2.013 8.802
;International Tables for Crystallography
(1992, Vol. C, Tables 4.2.6.8 and 6.1.1.1)
;
F F 0.017 0.010
;International Tables for Crystallography
(1992, Vol. C, Tables 4.2.6.8 and 6.1.1.1)
;
N N 0.006 0.003
;International Tables for Crystallography
(1992, Vol. C, Tables 4.2.6.8 and 6.1.1.1)
;

loop_
_geom_angle_atom_site_label_1
_geom_angle_atom_site_label_2
_geom_angle_atom_site_label_3
_geom_angle
_geom_angle_site_symmetry_3
_geom_angle_publ_flag
C(1) Au(1) C(5) 176.7(3) . yes
C(1) N(1) C(2) 175.1(9) . yes
Au(1) C(1) N(1) 176.8(8) . yes
N(1) C(2) C(3) 117.7(8) . yes
N(1) C(2) C(4) 119.5(7) . yes
C(3) C(2) C(4) 122.7(8) . yes
C(2) C(3) C(4) 117.7(8) 3_558 yes
C(2) C(4) C(3) 119.6(8) 3_558 yes
Au(1) C(5) C(6) 123.1(6) . yes
Au(1) C(5) C(10) 123.4(6) . yes
C(6) C(5) C(10) 113.5(8) . yes
F(1) C(6) C(5) 119.1(8) . yes
F(1) C(6) C(7) 117.2(8) . yes
C(5) C(6) C(7) 123.7(8) . yes
F(2) C(7) C(6) 120.5(8) . yes
F(2) C(7) C(8) 119.3(8) . yes
C(6) C(7) C(8) 120.2(8) . yes
F(3) C(8) C(7) 120.4(8) . yes
F(3) C(8) C(9) 120.6(8) . yes
C(7) C(8) C(9) 119.0(8) . yes
F(4) C(9) C(8) 120.2(7) . yes
F(4) C(9) C(10) 121.0(8) . yes
C(8) C(9) C(10) 118.7(8) . yes
F(5) C(10) C(5) 118.4(7) . yes
F(5) C(10) C(9) 116.9(7) . yes
C(5) C(10) C(9) 124.7(8) . yes

loop_
_geom_bond_atom_site_label_1
_geom_bond_atom_site_label_2
_geom_bond_distance
_geom_bond_site_symmetry_2
_geom_bond_publ_flag
Au(1) C(1) 1.973(9) . yes
Au(1) C(5) 2.024(8) . yes
F(1) C(6) 1.357(10) . yes
F(2) C(7) 1.35(1) . yes
F(3) C(8) 1.329(9) . yes
F(4) C(9) 1.338(10) . yes
F(5) C(10) 1.36(1) . yes
N(1) C(1) 1.13(1) . yes
N(1) C(2) 1.41(1) . yes
C(2) C(3) 1.39(1) . yes
C(2) C(4) 1.37(1) . yes
C(3) C(4) 1.39(1) 3_558 yes
C(5) C(6) 1.40(1) . yes
C(5) C(10) 1.39(1) . yes
C(6) C(7) 1.37(1) . yes
C(7) C(8) 1.37(1) . yes
C(8) C(9) 1.39(1) . yes
C(9) C(10) 1.38(1) . yes

loop_
_geom_contact_atom_site_label_1
_geom_contact_atom_site_label_2
_geom_contact_distance
_geom_contact_site_symmetry_2
Au(1) C(7) 3.357(8) 1_455
Au(1) F(5) 3.384(6) 3_757
Au(1) F(3) 3.456(6) 4_455
Au(1) C(6) 3.542(9) 1_455
F(1) C(8) 2.987(10) 4_555
F(1) C(9) 3.002(10) 4_555
F(1) F(4) 3.064(8) 4_555
F(1) F(3) 3.065(8) 4_555
F(1) F(3) 3.161(8) 4_455
F(1) C(3) 3.40(1) 4_654
F(2) N(1) 3.117(9) 4_654
F(2) C(4) 3.21(1) 2_757
F(2) C(3) 3.276(10) 4_754
F(2) C(1) 3.28(1) 4_654
F(2) F(3) 3.308(9) 4_555
F(2) C(3) 3.44(1) 4_654
F(2) F(4) 3.510(9) 4_555
F(2) C(2) 3.51(1) 4_654
F(3) C(10) 3.25(1) 1_655
F(3) C(5) 3.390(9) 1_655
F(3) F(5) 3.458(8) 1_655
F(4) C(1) 3.10(1) 3_757
F(4) N(1) 3.221(9) 3_757
F(4) C(4) 3.23(1) 3_657
F(4) C(2) 3.34(1) 3_657
F(4) C(4) 3.36(1) 3_757
F(4) C(3) 3.38(1) 1_654
F(4) F(5) 3.578(9) 1_655
F(5) N(1) 2.965(9) 3_657
F(5) C(1) 3.107(10) 3_657
F(5) F(5) 3.23(1) 3_757
F(5) C(2) 3.335(10) 3_657
F(5) C(10) 3.53(1) 3_757
F(5) C(4) 3.56(1) 3_657
F(5) C(5) 3.56(1) 3_757
N(1) C(4) 3.59(1) 3_658
C(1) C(3) 3.51(1) 1_655
C(5) C(8) 3.57(1) 1_455

loop_
_geom_torsion_atom_site_label_1
_geom_torsion_atom_site_label_2
_geom_torsion_atom_site_label_3
_geom_torsion_atom_site_label_4
_geom_torsion
_geom_torsion_site_symmetry_4
_geom_torsion_publ_flag
Au(1) C(1) N(1) C(2) -59(20) . yes
Au(1) C(5) C(6) F(1) -1(1) . yes
Au(1) C(5) C(6) C(7) 176.8(7) . yes
Au(1) C(5) C(10) F(5) 2(1) . yes
Au(1) C(5) C(10) C(9) -175.8(7) . yes
F(1) C(6) C(5) C(10) 178.5(8) . yes
F(1) C(6) C(7) F(2) 0(1) . yes
F(1) C(6) C(7) C(8) 179.6(8) . yes
F(2) C(7) C(6) C(5) -178.3(8) . yes
F(2) C(7) C(8) F(3) 0(1) . yes
F(2) C(7) C(8) C(9) 179.4(7) . yes
F(3) C(8) C(7) C(6) -179.6(8) . yes
F(3) C(8) C(9) F(4) -1(1) . yes
F(3) C(8) C(9) C(10) -179.5(8) . yes
F(4) C(9) C(8) C(7) 178.6(8) . yes
F(4) C(9) C(10) F(5) 0(1) . yes
F(4) C(9) C(10) C(5) 179.2(8) . yes
F(5) C(10) C(5) C(6) -177.6(7) . yes
F(5) C(10) C(9) C(8) 178.4(7) . yes
N(1) C(1) Au(1) C(5) 27(17) . yes
N(1) C(2) C(3) C(4) -178.6(7) 3_558 yes
N(1) C(2) C(4) C(3) 178.6(7) 3_558 yes
C(1) Au(1) C(5) C(6) -88(5) . yes
C(1) Au(1) C(5) C(10) 91(5) . yes
C(1) N(1) C(2) C(3) 170(9) . yes
C(1) N(1) C(2) C(4) -5(10) . yes
C(5) C(6) C(7) C(8) 1(1) . yes
C(5) C(10) C(9) C(8) -3(1) . yes
C(6) C(5) C(10) C(9) 3(1) . yes
C(6) C(7) C(8) C(9) 0(1) . yes
C(7) C(6) C(5) C(10) -2(1) . yes
C(7) C(8) C(9) C(10) 0(1) . yes
C(7) C(8) C(9) C(10) 0(1) . yes
